data_2000544
loop_
_publ_author_name
'Blake, A. J.'
'Halcrow, M. A.'
'Schr\"oder, M.'

_publ_section_title
;
 Tri-\m-chloro-bis(1,4,7-trithiacyclononane)dinickel(II)
 tetrafluoroborate acetonitrile solvate
;
_journal_issue 10
_journal_name_full 'Acta Crystallographica Section C'
_journal_page_first 1844
_journal_page_last 1846
_journal_paper_doi 10.1107/S0108270192002439
_journal_volume 48
_journal_year 1992
_chemical_formula_moiety 'C12 H24 Cl3 Ni2 S6,C2 H3 N1,B1 F4'
_chemical_formula_sum 'C14 H27 B Cl3 F4 N Ni2 S6'
_chemical_formula_weight 712.28
_symmetry_cell_setting monoclinic
_symmetry_space_group_name_H-M 'P 1 21/c 1'
_cell_angle_alpha 90
_cell_angle_beta 99.73(4)
_cell_angle_gamma 90
_cell_formula_units_Z 4
_cell_length_a 12.379(5)
_cell_length_b 13.790(6)
_cell_length_c 16.031(6)
_cell_volume 2697.2(19)
_diffrn_radiation_type Mo
_diffrn_radiation_wavelength 0.71073
_exptl_absorpt_coefficient_mu 2.184
_exptl_crystal_density_diffrn 1.754
_exptl_crystal_F_000 1448
_cod_data_source_file ha0100.cif
_cod_data_source_block ha0100a
_cod_original_cell_volume 2697
_cod_original_sg_symbol_H-M 'P 2 1/c'
_cod_original_formula_sum 'C14 H27 B1 Cl3 F4 N1 Ni2 S6'
_cod_database_code 2000544

loop_
_atom_site_label
_atom_site_fract_x
_atom_site_fract_y
_atom_site_fract_z
_atom_site_U_iso_or_equiv
Ni(1) .01696(11) .21717(10) .12985(9) .0211(8)
Ni(2) -.16722(11) .30581(11) .01784(9) .0213(8)
Cl(1) .0260(2) .3499(2) .03296(18) .0276(15)
Cl(2) -.1062(2) .1399(2) .01595(18) .0250(15)
Cl(3) -.1400(2) .2980(2) .16926(17) .0303(16)
S(1) -.0062(2) .0875(2) .21974(19) .0278(16)
C(2) .0874(9) .1183(9) .3167(7) .034(3)
C(3) .1006(9) .2258(10) .3291(7) .037(3)
S(4) .1380(2) .2936(2) .24074(18) .0281(16)
C(5) .2721(9) .2415(8) .2324(7) .028(3)
C(6) .2798(9) .2099(9) .1425(7) .033(3)
S(7) .1680(2) .1363(2) .08929(18) .0267(16)
C(8) .1804(10) .0267(9) .1538(8) .035(3)
C(9) .0688(9) -.0065(9) .1720(8) .031(3)
S(11) -.3487(2) .2494(2) .00260(19) .0265(16)
C(12) -.3723(10) .2184(9) -.1073(7) .035(3)
C(13) -.3263(9) .2864(9) -.1675(7) .034(3)
S(14) -.1857(2) .3231(2) -.12998(18) .0261(16)
C(15) -.1940(9) .4543(9) -.1374(7) .035(3)
C(16) -.2655(10) .5018(9) -.0830(7) .038(3)
S(17) -.2302(3) .4663(2) .02592(19) .0297(17)
C(18) -.3617(10) .4402(9) .0533(8) .036(3)
C(19) -.4275(9) .3613(9) .0040(8) .036(3)
B -.4801(11) .4860(12) .2570(10) .039(4)
F(1) -.4367(6) .5092(6) .3422(4) .049(3)
F(2) -.4606(6) .5603(5) .2050(5) .051(3)
F(3) -.4000(11) .4149(10) .2417(8) .048(3)
F(4) -.5915(10) .4805(9) .2576(8) .041(3)
F(5) -.5745(16) .4366(15) .2440(13) .053(3)
F(6) -.4550(15) .3959(13) .2285(11) .041(3)
C(1S) .3402(13) .4773(11) .4449(10) .068(4)
C(2S) .3523(10) .3750(12) .4419(8) .047(3)
N(1S) .3592(9) .2908(10) .4453(8) .060(3)
H(2A) .1667 .0870 .3138 ?
H(2B) .0558 .0882 .3700 ?
H(3A) .0237 .2544 .3416 ?
H(3B) .1636 .2378 .3835 ?
H(5A) .2860 .1790 .2735 ?
H(5B) .3346 .2952 .2524 ?
H(6A) .2839 .2746 .1051 ?
H(6B) .3546 .1689 .1450 ?
H(8A) .2337 .0413 .2130 ?
H(8B) .2153 -.0302 .1205 ?
H(9A) .0194 -.0290 .1131 ?
H(9B) .0816 -.0675 .2148 ?
H(12A) -.4599 .2147 -.1278 ?
H(12B) -.3368 .1477 -.1131 ?
H(13A) -.3296 .2499 -.2275 ?
H(13B) -.3765 .3506 -.1762 ?
H(15A) -.2254 .4730 -.2025 ?
H(15B) -.1122 .4830 -.1198 ?
H(16A) -.2568 .5795 -.0873 ?
H(16B) -.3496 .4817 -.1058 ?
H(18A) -.4097 .5059 .0446 ?
H(18B) -.3488 .4197 .1193 ?
H(19A) -.4988 .3466 .0325 ?
H(19B) -.4532 .3857 -.0603 ?
H(1SA) .3491 .5028 .3827 ?
H(1SB) .3954 .5168 .4922 ?
H(1SC) .2569 .4885 .4544 ?

loop_
_geom_angle_atom_site_label_1
_geom_angle_atom_site_label_2
_geom_angle_atom_site_label_3
_geom_angle
Cl(1) Ni(1) Cl(2) 86.58(11)
Cl(1) Ni(1) Cl(3) 86.86(11)
Cl(1) Ni(1) S(1) 175.61(12)
Cl(1) Ni(1) S(4) 93.04(11)
Cl(1) Ni(1) S(7) 93.20(11)
Cl(2) Ni(1) Cl(3) 88.19(11)
Cl(2) Ni(1) S(1) 90.05(11)
Cl(2) Ni(1) S(4) 179.60(12)
Cl(2) Ni(1) S(7) 90.66(11)
Cl(3) Ni(1) S(1) 90.23(11)
Cl(3) Ni(1) S(4) 91.90(11)
Cl(3) Ni(1) S(7) 178.84(12)
S(1) Ni(1) S(4) 90.34(12)
S(1) Ni(1) S(7) 89.65(12)
S(4) Ni(1) S(7) 89.25(11)
Cl(1) Ni(2) Cl(2) 86.21(11)
Cl(1) Ni(2) Cl(3) 86.73(11)
Cl(1) Ni(2) S(11) 175.09(12)
Cl(1) Ni(2) S(14) 90.09(11)
Cl(1) Ni(2) S(17) 95.05(11)
Cl(2) Ni(2) Cl(3) 88.83(11)
Cl(2) Ni(2) S(11) 88.88(11)
Cl(2) Ni(2) S(14) 93.48(11)
Cl(2) Ni(2) S(17) 177.17(12)
Cl(3) Ni(2) S(11) 93.36(11)
Cl(3) Ni(2) S(14) 175.94(12)
Cl(3) Ni(2) S(17) 88.71(11)
S(11) Ni(2) S(14) 90.02(11)
S(11) Ni(2) S(17) 89.86(12)
S(14) Ni(2) S(17) 89.05(12)
Ni(1) Cl(1) Ni(2) 73.96(10)
Ni(1) Cl(2) Ni(2) 74.42(10)
Ni(1) Cl(3) Ni(2) 74.76(10)
Ni(1) S(1) C(2) 102.7(4)
Ni(1) S(1) C(9) 99.2(4)
C(2) S(1) C(9) 103.1(6)
S(1) C(2) C(3) 112.4(8)
C(2) C(3) S(4) 116.2(9)
Ni(1) S(4) C(3) 98.2(4)
Ni(1) S(4) C(5) 103.7(4)
C(3) S(4) C(5) 102.0(5)
S(4) C(5) C(6) 112.5(8)
C(5) C(6) S(7) 116.1(8)
Ni(1) S(7) C(6) 100.6(4)
Ni(1) S(7) C(8) 103.3(4)
C(6) S(7) C(8) 102.3(6)
S(7) C(8) C(9) 111.4(8)
S(1) C(9) C(8) 113.9(8)
Ni(2) S(11) C(12) 100.1(4)
Ni(2) S(11) C(19) 102.8(4)
C(12) S(11) C(19) 102.4(6)
S(11) C(12) C(13) 117.5(9)
C(12) C(13) S(14) 113.7(8)
Ni(2) S(14) C(13) 103.3(4)
Ni(2) S(14) C(15) 99.3(4)
C(13) S(14) C(15) 102.5(6)
S(14) C(15) C(16) 115.5(9)
C(15) C(16) S(17) 112.2(9)
Ni(2) S(17) C(16) 103.4(4)
Ni(2) S(17) C(18) 98.5(4)
C(16) S(17) C(18) 102.2(6)
S(17) C(18) C(19) 116.8(9)
S(11) C(19) C(18) 112.0(8)

loop_
_geom_bond_atom_site_label_1
_geom_bond_atom_site_label_2
_geom_bond_distance
Ni(1) Ni(2) 2.921(2)
Ni(1) Cl(1) 2.416(3)
Ni(1) Cl(2) 2.419(3)
Ni(1) Cl(3) 2.415(3)
Ni(1) S(1) 2.345(3)
Ni(1) S(4) 2.370(3)
Ni(1) S(7) 2.361(3)
Ni(2) Cl(1) 2.440(3)
Ni(2) Cl(2) 2.411(3)
Ni(2) Cl(3) 2.396(3)
Ni(2) S(11) 2.351(3)
Ni(2) S(14) 2.354(3)
Ni(2) S(17) 2.357(3)
S(1) C(2) 1.826(12)
S(1) C(9) 1.836(12)
C(2) C(3) 1.501(17)
C(3) S(4) 1.821(13)
S(4) C(5) 1.834(12)
C(5) C(6) 1.524(17)
C(6) S(7) 1.810(12)
S(7) C(8) 1.822(13)
C(8) C(9) 1.529(17)
S(11) C(12) 1.788(12)
S(11) C(19) 1.828(12)
C(12) C(13) 1.524(17)
C(13) S(14) 1.815(12)
S(14) C(15) 1.815(12)
C(15) C(16) 1.495(17)
C(16) S(17) 1.795(13)
S(17) C(18) 1.793(13)
C(18) C(19) 1.502(17)
